data_7112983
loop_
_publ_author_name
'Faust, Thomas B.'
'Heath, Paul G.'
'Muryn, Christopher A.'
'Timco, Grigore A.'
'Winpenny, Richard E. P.'

_publ_section_title
;
 Caesium ion sequestration by a fluoro-metallocrown [16]-MC-8.
;
_journal_issue 34
_journal_name_full 'Chemical communications (Cambridge, England)'
_journal_page_first 6258
_journal_page_last 6260
_journal_paper_doi 10.1039/c0cc01188f
_journal_volume 46
_journal_year 2010
_chemical_formula_sum 'C80 H144 Co Cr7 F8 N0 O32 Rb'
_chemical_formula_weight 2278.35
_chemical_name_common '[Rb@Cr7CoF8(piv)16]'
_chemical_name_systematic
;
?
;
_space_group_IT_number 75
_symmetry_cell_setting tetragonal
_symmetry_space_group_name_Hall 'P 4'
_symmetry_space_group_name_H-M 'P 4'
_atom_sites_solution_hydrogens geom
_atom_sites_solution_primary direct
_atom_sites_solution_secondary difmap
_audit_creation_method SHELXL-97
_cell_angle_alpha 90.00
_cell_angle_beta 90.00
_cell_angle_gamma 90.00
_cell_formula_units_Z 2
_cell_length_a 19.8632(3)
_cell_length_b 19.8632(3)
_cell_length_c 16.1639(7)
_cell_measurement_reflns_used 12319
_cell_measurement_temperature 100(2)
_cell_measurement_theta_max 28.4401
_cell_measurement_theta_min 3.0705
_cell_volume 6377.4(3)
_computing_cell_refinement
;
CrysAlis RED, Oxford Diffraction Ltd.,
Version 1.171.34.9 (release 08-12-2009 CrysAlis171 .NET)
(compiled Dec 8 2009,17:31:18)
;
_computing_data_collection
;
CrysAlis CCD, Oxford Diffraction Ltd.,
Version 1.171.34.9 (release 08-12-2009 CrysAlis171 .NET)
(compiled Dec 8 2009,17:31:18)
;
_computing_data_reduction
;
CrysAlis RED, Oxford Diffraction Ltd.,
Version 1.171.34.9 (release 08-12-2009 CrysAlis171 .NET)
(compiled Dec 8 2009,17:31:18)
;
_computing_molecular_graphics 'SHELXL-97 (Sheldrick, 1997)'
_computing_publication_material 'SHELXL-97 (Sheldrick, 1997)'
_computing_structure_refinement 'SHELXL-97 (Sheldrick, 1997)'
_computing_structure_solution 'SHELXS-97 (Sheldrick, 1990)'
_diffrn_ambient_temperature 100(2)
_diffrn_detector_area_resol_mean 8.336
_diffrn_measured_fraction_theta_full 0.998
_diffrn_measured_fraction_theta_max 0.998
_diffrn_measurement_device_type 'Oxford Diffraction XCalibur 2'
_diffrn_measurement_method 'phi and omega'
_diffrn_radiation_monochromator graphite
_diffrn_radiation_source 'Enhance (Mo) X-ray Source'
_diffrn_radiation_type MoK\a
_diffrn_radiation_wavelength 0.71073
_diffrn_reflns_av_R_equivalents 0.0881
_diffrn_reflns_av_sigmaI/netI 0.0967
_diffrn_reflns_limit_h_max 21
_diffrn_reflns_limit_h_min -23
_diffrn_reflns_limit_k_max 23
_diffrn_reflns_limit_k_min -19
_diffrn_reflns_limit_l_max 19
_diffrn_reflns_limit_l_min -19
_diffrn_reflns_number 36433
_diffrn_reflns_theta_full 25.35
_diffrn_reflns_theta_max 25.35
_diffrn_reflns_theta_min 3.08
_exptl_absorpt_coefficient_mu 1.149
_exptl_absorpt_correction_T_max 0.6565
_exptl_absorpt_correction_T_min 0.5002
_exptl_absorpt_correction_type multi-scan
_exptl_crystal_colour green
_exptl_crystal_density_diffrn 1.186
_exptl_crystal_density_method 'not measured'
_exptl_crystal_description block
_exptl_crystal_F_000 2368
_exptl_crystal_size_max 0.70
_exptl_crystal_size_mid 0.60
_exptl_crystal_size_min 0.40
_refine_diff_density_max 1.697
_refine_diff_density_min -1.160
_refine_diff_density_rms 0.163
_refine_ls_abs_structure_details 'Flack H D (1983), Acta Cryst. A39, 876-881'
_refine_ls_abs_structure_Flack 0.11(5)
_refine_ls_extinction_method none
_refine_ls_goodness_of_fit_ref 1.010
_refine_ls_hydrogen_treatment constr
_refine_ls_matrix_type full
_refine_ls_number_parameters 584
_refine_ls_number_reflns 11626
_refine_ls_number_restraints 345
_refine_ls_restrained_S_all 1.002
_refine_ls_R_factor_all 0.1315
_refine_ls_R_factor_gt 0.1058
_refine_ls_shift/su_max 0.000
_refine_ls_shift/su_mean 0.000
_refine_ls_structure_factor_coef Fsqd
_refine_ls_weighting_details 'calc w=1/[\s^2^(Fo^2^)+(0.2000P)^2^+0.0000P] where P=(Fo^2^+2Fc^2^)/3'
_refine_ls_weighting_scheme calc
_refine_ls_wR_factor_gt 0.2757
_refine_ls_wR_factor_ref 0.2914
_reflns_number_gt 7592
_reflns_number_total 11626
_reflns_threshold_expression >2sigma(I)
_cod_data_source_file c0cc01188f.txt
_cod_data_source_block testp4
_cod_depositor_comments
;
The following automatic conversions were performed:

'_symmetry_cell_setting' value 'Tetragonal' changed to 'tetragonal'
according to
/usr/data/users/saulius/automatic-downloads/retrospective/RSC/lib/dictionaries/cif_core.dic
dictionary named 'cif_core.dic' version 2.4.2 from 2011-04-26.

Automatic conversion script
Id: cif_fix_values 2281 2013-09-26 08:29:07Z andrius 
;
_cod_original_sg_symbol_H-M P4
_cod_database_code 7112983

loop_
_symmetry_equiv_pos_as_xyz
'x, y, z'
'-x, -y, z'
'-y, x, z'
'y, -x, z'

loop_
_atom_site_label
_atom_site_type_symbol
_atom_site_fract_x
_atom_site_fract_y
_atom_site_fract_z
_atom_site_U_iso_or_equiv
_atom_site_adp_type
_atom_site_occupancy
_atom_site_symmetry_multiplicity
_atom_site_calc_flag
_atom_site_refinement_flags
Rb1 Rb 0.5000 0.5000 0.5702(9) 0.212(4) Uani 1 4 d S
Cr1 Cr 0.33752(11) 0.35190(11) 0.55401(17) 0.0610(8) Uani 0.88 1 d P
Cr2 Cr 0.48890(13) 0.28007(10) 0.57829(15) 0.0537(6) Uani 0.88 1 d P
Co1 Co 0.33752(11) 0.35190(11) 0.55401(17) 0.0610(8) Uani 0.13 1 d P
Co2 Co 0.48890(13) 0.28007(10) 0.57829(15) 0.0537(6) Uani 0.13 1 d P
F1 F 0.4310(4) 0.3535(3) 0.5386(5) 0.059(2) Uani 1 1 d .
F2 F 0.5574(4) 0.3463(4) 0.5972(5) 0.058(2) Uani 1 1 d .
O1 O 0.3303(6) 0.2627(5) 0.5106(8) 0.079(4) Uani 1 1 d .
O2 O 0.4194(5) 0.2105(5) 0.5530(8) 0.066(3) Uani 1 1 d .
O3 O 0.3474(6) 0.3177(6) 0.6685(9) 0.081(4) Uani 1 1 d .
O4 O 0.4552(6) 0.2920(5) 0.6923(6) 0.057(3) Uani 1 1 d .
O5 O 0.2077(6) 0.4526(7) 0.6101(9) 0.081(4) Uani 1 1 d .
O6 O 0.2400(5) 0.3500(6) 0.5659(11) 0.090(4) Uani 1 1 d .
O7 O 0.5221(5) 0.2663(5) 0.4606(7) 0.052(2) Uani 1 1 d .
O8 O 0.3238(5) 0.3859(5) 0.4417(8) 0.067(3) Uani 1 1 d .
Rb2 Rb 1.0000 0.0000 0.0536(4) 0.139(2) Uani 1 4 d S
Cr3 Cr 0.83148(9) 0.14082(9) 0.03753(14) 0.0432(5) Uani 0.88 1 d P
Cr4 Cr 0.98094(9) 0.21817(9) 0.06181(14) 0.0429(6) Uani 0.88 1 d P
Co3 Co 0.83148(9) 0.14082(9) 0.03753(14) 0.0432(5) Uani 0.13 1 d P
Co4 Co 0.98094(9) 0.21817(9) 0.06181(14) 0.0429(6) Uani 0.13 1 d P
F3 F 0.9238(3) 0.1440(3) 0.0797(5) 0.0425(17) Uani 1 1 d .
F4 F 1.0466(3) 0.1557(3) 0.0200(4) 0.0332(14) Uani 1 1 d .
O9 O 0.8150(4) 0.2394(4) 0.0594(8) 0.056(3) Uani 1 1 d .
O10 O 0.9135(6) 0.2805(5) 0.1053(8) 0.068(3) Uani 1 1 d .
O11 O 0.8637(5) 0.1600(5) -0.0768(6) 0.054(3) Uani 1 1 d .
O12 O 0.9488(5) 0.2304(5) -0.0495(7) 0.059(3) Uani 1 1 d .
O13 O 1.0383(4) 0.2976(4) 0.0476(8) 0.062(3) Uani 1 1 d .
O14 O 0.7407(4) 0.1384(5) -0.0046(8) 0.063(3) Uani 1 1 d .
O15 O 1.0140(5) 0.2078(5) 0.1769(7) 0.056(3) Uani 1 1 d .
O16 O 0.7989(4) 0.1278(5) 0.1503(6) 0.051(2) Uani 1 1 d .
C1 C 0.3618(9) 0.2125(8) 0.5203(10) 0.078(2) Uani 1 1 d DU
C2 C 0.3339(7) 0.1462(8) 0.4969(8) 0.078(2) Uani 1 1 d DU
C3 C 0.2678(8) 0.1496(8) 0.4491(10) 0.079(2) Uani 1 1 d DU
H3A H 0.2752 0.1723 0.3961 0.118 Uiso 1 1 calc R
H3B H 0.2344 0.1747 0.4814 0.118 Uiso 1 1 calc R
H3C H 0.2512 0.1038 0.4390 0.118 Uiso 1 1 calc R
C4 C 0.3214(8) 0.1030(7) 0.5756(11) 0.079(2) Uani 1 1 d DU
H4A H 0.2750 0.0862 0.5751 0.118 Uiso 1 1 calc R
H4B H 0.3285 0.1307 0.6250 0.118 Uiso 1 1 calc R
H4C H 0.3527 0.0649 0.5762 0.118 Uiso 1 1 calc R
C5 C 0.3828(8) 0.1049(7) 0.4422(10) 0.079(2) Uani 1 1 d DU
H5A H 0.4088 0.1355 0.4070 0.118 Uiso 1 1 calc R
H5B H 0.3569 0.0738 0.4073 0.118 Uiso 1 1 calc R
H5C H 0.4135 0.0791 0.4775 0.118 Uiso 1 1 calc R
C6 C 0.4008(13) 0.2975(16) 0.7155(14) 0.174(5) Uani 1 1 d DU
C7 C 0.3827(9) 0.3090(13) 0.8028(14) 0.174(5) Uani 1 1 d DU
C8 C 0.4356(12) 0.2844(15) 0.8595(12) 0.175(5) Uani 1 1 d DU
H8A H 0.4537 0.2417 0.8387 0.262 Uiso 1 1 calc R
H8B H 0.4163 0.2774 0.9147 0.262 Uiso 1 1 calc R
H8C H 0.4719 0.3177 0.8628 0.262 Uiso 1 1 calc R
C9 C 0.3175(12) 0.2696(16) 0.8179(12) 0.174(5) Uani 1 1 d DU
H9A H 0.2803 0.2916 0.7888 0.261 Uiso 1 1 calc R
H9B H 0.3079 0.2685 0.8774 0.261 Uiso 1 1 calc R
H9C H 0.3227 0.2235 0.7973 0.261 Uiso 1 1 calc R
C10 C 0.3685(13) 0.3823(16) 0.8171(13) 0.175(5) Uani 1 1 d DU
H10A H 0.4097 0.4084 0.8081 0.262 Uiso 1 1 calc R
H10B H 0.3529 0.3888 0.8741 0.262 Uiso 1 1 calc R
H10C H 0.3336 0.3974 0.7785 0.262 Uiso 1 1 calc R
C11 C 0.2020(11) 0.3909(12) 0.5998(14) 0.119(4) Uani 1 1 d DU
C12 C 0.1278(10) 0.3601(9) 0.6168(10) 0.119(4) Uani 1 1 d DU
C13 C 0.0970(9) 0.3441(11) 0.5260(13) 0.120(4) Uani 1 1 d DU
H13A H 0.1331 0.3457 0.4847 0.180 Uiso 1 1 calc R
H13B H 0.0627 0.3777 0.5122 0.180 Uiso 1 1 calc R
H13C H 0.0766 0.2991 0.5261 0.180 Uiso 1 1 calc R
C14 C 0.0861(10) 0.4146(12) 0.6680(14) 0.119(4) Uani 1 1 d DU
H14A H 0.1053 0.4189 0.7236 0.179 Uiso 1 1 calc R
H14B H 0.0391 0.4003 0.6722 0.179 Uiso 1 1 calc R
H14C H 0.0884 0.4582 0.6397 0.179 Uiso 1 1 calc R
C15 C 0.1395(11) 0.2921(10) 0.6695(14) 0.120(4) Uani 1 1 d DU
H15A H 0.1657 0.2601 0.6366 0.180 Uiso 1 1 calc R
H15B H 0.0959 0.2722 0.6836 0.180 Uiso 1 1 calc R
H15C H 0.1641 0.3029 0.7204 0.180 Uiso 1 1 calc R
C16 C 0.5621(7) 0.2932(9) 0.4180(15) 0.088(3) Uani 1 1 d DU
C17 C 0.5530(6) 0.2812(7) 0.3290(14) 0.088(3) Uani 1 1 d DU
C18 C 0.4885(7) 0.3100(8) 0.2948(12) 0.089(3) Uani 1 1 d DU
H18A H 0.4954 0.3574 0.2804 0.134 Uiso 1 1 calc R
H18B H 0.4529 0.3065 0.3366 0.134 Uiso 1 1 calc R
H18C H 0.4753 0.2849 0.2453 0.134 Uiso 1 1 calc R
C19 C 0.5498(7) 0.2044(7) 0.3120(14) 0.089(3) Uani 1 1 d DU
H19A H 0.5515 0.1963 0.2522 0.134 Uiso 1 1 calc R
H19B H 0.5078 0.1861 0.3344 0.134 Uiso 1 1 calc R
H19C H 0.5882 0.1822 0.3386 0.134 Uiso 1 1 calc R
C20 C 0.6092(7) 0.3078(8) 0.2769(11) 0.089(3) Uani 1 1 d DU
H20A H 0.6025 0.2939 0.2194 0.134 Uiso 1 1 calc R
H20B H 0.6521 0.2899 0.2972 0.134 Uiso 1 1 calc R
H20C H 0.6098 0.3571 0.2802 0.134 Uiso 1 1 calc R
C21 C 0.8472(7) 0.2855(9) 0.0935(10) 0.076(2) Uani 1 1 d DU
C22 C 0.8132(6) 0.3383(8) 0.1201(8) 0.076(2) Uani 1 1 d DU
C23 C 0.7378(6) 0.3369(9) 0.0994(10) 0.076(2) Uani 1 1 d DU
H23A H 0.7318 0.3245 0.0411 0.114 Uiso 1 1 calc R
H23B H 0.7184 0.3816 0.1091 0.114 Uiso 1 1 calc R
H23C H 0.7151 0.3038 0.1346 0.114 Uiso 1 1 calc R
C24 C 0.8409(8) 0.4036(7) 0.0870(11) 0.077(2) Uani 1 1 d DU
H24A H 0.8875 0.4092 0.1056 0.115 Uiso 1 1 calc R
H24B H 0.8136 0.4412 0.1075 0.115 Uiso 1 1 calc R
H24C H 0.8395 0.4029 0.0264 0.115 Uiso 1 1 calc R
C25 C 0.8169(8) 0.3419(8) 0.2153(8) 0.077(2) Uani 1 1 d DU
H25A H 0.7979 0.3007 0.2390 0.115 Uiso 1 1 calc R
H25B H 0.7912 0.3809 0.2348 0.115 Uiso 1 1 calc R
H25C H 0.8640 0.3464 0.2326 0.115 Uiso 1 1 calc R
C26 C 0.9142(12) 0.1931(11) -0.0976(15) 0.112(3) Uani 1 1 d DU
C27 C 0.9129(8) 0.2231(9) -0.1873(16) 0.112(3) Uani 1 1 d DU
C28 C 0.8757(11) 0.1825(11) -0.2526(11) 0.112(3) Uani 1 1 d DU
H28A H 0.8463 0.1496 -0.2255 0.169 Uiso 1 1 calc R
H28B H 0.9083 0.1589 -0.2877 0.169 Uiso 1 1 calc R
H28C H 0.8484 0.2128 -0.2867 0.169 Uiso 1 1 calc R
C29 C 0.9828(10) 0.2422(11) -0.2219(12) 0.113(3) Uani 1 1 d DU
H29A H 0.9974 0.2850 -0.1975 0.170 Uiso 1 1 calc R
H29B H 0.9800 0.2469 -0.2821 0.170 Uiso 1 1 calc R
H29C H 1.0153 0.2069 -0.2080 0.170 Uiso 1 1 calc R
C30 C 0.8751(11) 0.2938(10) -0.1831(13) 0.114(3) Uani 1 1 d DU
H30A H 0.8270 0.2870 -0.1935 0.170 Uiso 1 1 calc R
H30B H 0.8938 0.3241 -0.2251 0.170 Uiso 1 1 calc R
H30C H 0.8813 0.3136 -0.1281 0.170 Uiso 1 1 calc R
C31 C 0.6930(8) 0.0958(8) 0.0116(14) 0.108(3) Uani 1 1 d DU
C32 C 0.6219(8) 0.1197(7) -0.0015(11) 0.108(3) Uani 1 1 d DU
C33 C 0.5756(6) 0.0653(8) 0.0205(14) 0.109(4) Uani 1 1 d DU
H33A H 0.5903 0.0234 -0.0059 0.163 Uiso 1 1 calc R
H33B H 0.5301 0.0767 0.0015 0.163 Uiso 1 1 calc R
H33C H 0.5753 0.0595 0.0807 0.163 Uiso 1 1 calc R
C34 C 0.6118(8) 0.1389(9) -0.0874(12) 0.110(4) Uani 1 1 d DU
H34A H 0.6069 0.1879 -0.0911 0.165 Uiso 1 1 calc R
H34B H 0.5711 0.1171 -0.1087 0.165 Uiso 1 1 calc R
H34C H 0.6508 0.1247 -0.1203 0.165 Uiso 1 1 calc R
C35 C 0.6070(7) 0.1777(8) 0.0508(14) 0.109(4) Uani 1 1 d DU
H35A H 0.5818 0.1628 0.0997 0.164 Uiso 1 1 calc R
H35B H 0.5800 0.2102 0.0196 0.164 Uiso 1 1 calc R
H35C H 0.6492 0.1989 0.0684 0.164 Uiso 1 1 calc R
C36 C 1.0703(11) 0.2050(12) 0.1935(12) 0.122(4) Uani 1 1 d DU
C37 C 1.0920(8) 0.2007(9) 0.2907(12) 0.122(4) Uani 1 1 d DU
C38 C 1.1553(10) 0.2527(12) 0.3022(11) 0.122(4) Uani 1 1 d DU
H38A H 1.1746 0.2632 0.2479 0.183 Uiso 1 1 calc R
H38B H 1.1898 0.2318 0.3371 0.183 Uiso 1 1 calc R
H38C H 1.1395 0.2943 0.3284 0.183 Uiso 1 1 calc R
C39 C 1.1168(11) 0.1223(12) 0.3064(10) 0.122(4) Uani 1 1 d DU
H39A H 1.0868 0.0914 0.2769 0.184 Uiso 1 1 calc R
H39B H 1.1154 0.1123 0.3658 0.184 Uiso 1 1 calc R
H39C H 1.1629 0.1167 0.2860 0.184 Uiso 1 1 calc R
C40 C 1.0274(11) 0.2213(12) 0.3448(10) 0.122(4) Uani 1 1 d DU
H40A H 1.0189 0.2696 0.3387 0.184 Uiso 1 1 calc R
H40B H 1.0359 0.2109 0.4032 0.184 Uiso 1 1 calc R
H40C H 0.9881 0.1959 0.3256 0.184 Uiso 1 1 calc R

loop_
_atom_site_aniso_label
_atom_site_aniso_U_11
_atom_site_aniso_U_22
_atom_site_aniso_U_33
_atom_site_aniso_U_23
_atom_site_aniso_U_13
_atom_site_aniso_U_12
Rb1 0.196(5) 0.196(5) 0.244(11) 0.000 0.000 0.000
Cr1 0.0448(12) 0.0420(11) 0.096(2) 0.0232(13) -0.0236(13) -0.0091(8)
Cr2 0.0634(14) 0.0319(10) 0.0659(16) -0.0043(10) -0.0185(12) 0.0055(10)
Co1 0.0448(12) 0.0420(11) 0.096(2) 0.0232(13) -0.0236(13) -0.0091(8)
Co2 0.0634(14) 0.0319(10) 0.0659(16) -0.0043(10) -0.0185(12) 0.0055(10)
F1 0.062(5) 0.036(4) 0.078(6) 0.012(4) -0.032(5) -0.012(3)
F2 0.057(5) 0.045(4) 0.071(6) -0.006(4) -0.014(4) 0.022(4)
O1 0.084(8) 0.060(7) 0.093(9) 0.029(6) -0.038(7) -0.040(6)
O2 0.061(5) 0.040(5) 0.098(9) -0.012(6) 0.002(6) -0.011(4)
O3 0.052(6) 0.072(7) 0.119(10) 0.032(7) -0.006(6) -0.012(6)
O4 0.076(7) 0.047(5) 0.047(6) 0.007(5) -0.003(5) 0.011(5)
O5 0.056(7) 0.080(8) 0.107(10) 0.030(7) -0.002(7) -0.003(6)
O6 0.040(5) 0.070(7) 0.160(14) 0.018(9) -0.014(7) -0.008(5)
O7 0.043(5) 0.048(5) 0.066(6) -0.012(5) -0.008(5) 0.005(4)
O8 0.055(6) 0.039(5) 0.106(9) 0.023(6) -0.031(6) 0.004(5)
Rb2 0.153(3) 0.153(3) 0.111(4) 0.000 0.000 0.000
Cr3 0.0289(9) 0.0294(9) 0.0714(15) 0.0089(11) 0.0150(10) 0.0069(7)
Cr4 0.0354(10) 0.0232(8) 0.0701(16) -0.0059(10) 0.0160(10) 0.0019(7)
Co3 0.0289(9) 0.0294(9) 0.0714(15) 0.0089(11) 0.0150(10) 0.0069(7)
Co4 0.0354(10) 0.0232(8) 0.0701(16) -0.0059(10) 0.0160(10) 0.0019(7)
F3 0.028(3) 0.034(3) 0.066(5) 0.012(3) 0.013(3) 0.005(3)
F4 0.027(3) 0.028(3) 0.044(4) -0.005(3) -0.001(3) -0.001(2)
O9 0.041(4) 0.028(4) 0.097(8) 0.003(5) 0.016(5) 0.001(3)
O10 0.086(8) 0.025(5) 0.094(9) -0.007(5) 0.015(7) -0.009(5)
O11 0.044(5) 0.065(6) 0.053(6) -0.002(5) 0.008(4) 0.031(5)
O12 0.048(5) 0.039(5) 0.089(8) 0.003(5) 0.035(5) 0.002(4)
O13 0.037(4) 0.038(4) 0.111(9) -0.028(6) 0.026(5) -0.008(3)
O14 0.024(4) 0.054(6) 0.110(9) 0.020(6) 0.010(5) -0.001(4)
O15 0.043(5) 0.053(6) 0.073(7) -0.022(5) 0.018(5) -0.005(4)
O16 0.040(5) 0.063(6) 0.049(6) 0.013(5) 0.012(4) 0.008(4)
C1 0.100(6) 0.046(4) 0.087(6) 0.009(4) -0.016(5) -0.022(4)
C2 0.100(6) 0.046(4) 0.087(6) 0.009(4) -0.016(5) -0.022(4)
C3 0.101(6) 0.048(4) 0.088(6) 0.008(4) -0.016(5) -0.022(4)
C4 0.101(6) 0.046(4) 0.089(6) 0.010(4) -0.015(5) -0.021(4)
C5 0.100(6) 0.047(4) 0.088(6) 0.007(4) -0.016(5) -0.023(4)
C6 0.132(9) 0.346(15) 0.045(5) -0.012(8) 0.011(6) -0.044(12)
C7 0.132(9) 0.346(15) 0.045(5) -0.012(8) 0.010(5) -0.044(12)
C8 0.132(9) 0.347(15) 0.046(5) -0.012(9) 0.010(6) -0.044(12)
C9 0.132(9) 0.347(15) 0.044(5) -0.011(9) 0.011(6) -0.044(12)
C10 0.133(9) 0.347(15) 0.045(5) -0.012(8) 0.010(6) -0.044(12)
C11 0.065(6) 0.144(9) 0.148(10) 0.015(7) 0.006(6) -0.040(6)
C12 0.065(6) 0.144(9) 0.148(10) 0.016(7) 0.006(6) -0.040(6)
C13 0.066(6) 0.146(9) 0.149(10) 0.015(7) 0.005(6) -0.040(6)
C14 0.064(6) 0.145(9) 0.149(10) 0.016(8) 0.006(6) -0.039(6)
C15 0.066(6) 0.144(9) 0.149(10) 0.016(7) 0.007(6) -0.040(6)
C16 0.036(4) 0.085(5) 0.143(7) -0.044(5) -0.011(4) 0.005(4)
C17 0.037(4) 0.085(5) 0.143(7) -0.043(5) -0.011(4) 0.004(4)
C18 0.038(4) 0.087(5) 0.143(7) -0.043(6) -0.011(4) 0.005(4)
C19 0.039(4) 0.085(5) 0.143(8) -0.044(5) -0.012(5) 0.004(4)
C20 0.038(4) 0.087(5) 0.143(7) -0.042(5) -0.011(4) 0.004(4)
C21 0.059(4) 0.086(5) 0.082(5) 0.025(4) 0.002(4) 0.035(4)
C22 0.060(4) 0.086(5) 0.082(5) 0.025(4) 0.002(4) 0.034(4)
C23 0.059(4) 0.086(5) 0.084(5) 0.024(5) 0.002(4) 0.035(4)
C24 0.061(4) 0.086(5) 0.084(5) 0.026(4) 0.001(4) 0.033(4)
C25 0.061(5) 0.087(5) 0.082(5) 0.024(4) 0.002(4) 0.034(4)
C26 0.134(8) 0.113(7) 0.089(6) -0.011(6) 0.009(6) -0.044(6)
C27 0.134(8) 0.113(7) 0.090(6) -0.010(6) 0.009(6) -0.044(6)
C28 0.134(8) 0.113(7) 0.089(6) -0.010(6) 0.008(6) -0.043(7)
C29 0.135(8) 0.114(7) 0.091(6) -0.010(6) 0.010(6) -0.044(6)
C30 0.136(8) 0.114(7) 0.091(6) -0.010(6) 0.009(6) -0.043(6)
C31 0.034(4) 0.082(6) 0.208(10) 0.035(6) -0.011(5) 0.019(3)
C32 0.034(4) 0.083(6) 0.208(10) 0.035(6) -0.012(5) 0.020(3)
C33 0.034(4) 0.084(6) 0.209(10) 0.034(6) -0.012(6) 0.019(3)
C34 0.037(4) 0.085(6) 0.208(10) 0.035(6) -0.013(6) 0.019(4)
C35 0.036(4) 0.083(6) 0.209(10) 0.034(6) -0.011(6) 0.020(3)
C36 0.136(9) 0.192(10) 0.037(4) -0.020(6) 0.008(5) -0.032(8)
C37 0.136(9) 0.193(10) 0.037(4) -0.020(6) 0.008(5) -0.032(8)
C38 0.136(9) 0.194(10) 0.037(4) -0.020(6) 0.007(5) -0.032(8)
C39 0.137(9) 0.193(10) 0.037(4) -0.020(6) 0.007(5) -0.031(8)
C40 0.137(9) 0.193(10) 0.037(4) -0.019(6) 0.008(5) -0.031(8)

loop_
_atom_type_symbol
_atom_type_description
_atom_type_scat_dispersion_real
_atom_type_scat_dispersion_imag
_atom_type_scat_source
C C 0.0033 0.0016 'International Tables Vol C Tables 4.2.6.8 and 6.1.1.4'
H H 0.0000 0.0000 'International Tables Vol C Tables 4.2.6.8 and 6.1.1.4'
N N 0.0061 0.0033 'International Tables Vol C Tables 4.2.6.8 and 6.1.1.4'
O O 0.0106 0.0060 'International Tables Vol C Tables 4.2.6.8 and 6.1.1.4'
F F 0.0171 0.0103 'International Tables Vol C Tables 4.2.6.8 and 6.1.1.4'
Cr Cr 0.3209 0.6236 'International Tables Vol C Tables 4.2.6.8 and 6.1.1.4'
Co Co 0.3494 0.9721 'International Tables Vol C Tables 4.2.6.8 and 6.1.1.4'
Rb Rb -0.9393 2.9676 'International Tables Vol C Tables 4.2.6.8 and 6.1.1.4'

loop_
_geom_angle_atom_site_label_1
_geom_angle_atom_site_label_2
_geom_angle_atom_site_label_3
_geom_angle
_geom_angle_site_symmetry_1
_geom_angle_site_symmetry_3
F1 Rb1 F1 88.58(9) 3_655 .
F1 Rb1 F1 88.59(9) 3_655 2_665
F1 Rb1 F1 161.9(6) . 2_665
F1 Rb1 F1 161.9(6) 3_655 4_565
F1 Rb1 F1 88.59(9) . 4_565
F1 Rb1 F1 88.59(9) 2_665 4_565
F1 Rb1 F2 47.2(2) 3_655 .
F1 Rb1 F2 48.49(19) . .
F1 Rb1 F2 134.8(2) 2_665 .
F1 Rb1 F2 136.2(2) 4_565 .
F1 Rb1 F2 48.49(19) 3_655 3_655
F1 Rb1 F2 136.2(2) . 3_655
F1 Rb1 F2 47.2(2) 2_665 3_655
F1 Rb1 F2 134.8(2) 4_565 3_655
F2 Rb1 F2 88.99(7) . 3_655
F1 Rb1 F2 136.2(2) 3_655 2_665
F1 Rb1 F2 134.8(2) . 2_665
F1 Rb1 F2 48.49(19) 2_665 2_665
F1 Rb1 F2 47.2(2) 4_565 2_665
F2 Rb1 F2 164.7(6) . 2_665
F2 Rb1 F2 88.99(7) 3_655 2_665
F1 Rb1 F2 134.8(2) 3_655 4_565
F1 Rb1 F2 47.2(2) . 4_565
F1 Rb1 F2 136.2(2) 2_665 4_565
F1 Rb1 F2 48.49(19) 4_565 4_565
F2 Rb1 F2 88.99(7) . 4_565
F2 Rb1 F2 164.7(6) 3_655 4_565
F2 Rb1 F2 88.99(7) 2_665 4_565
F1 Cr1 O1 92.3(5) . .
F1 Cr1 F2 86.8(3) . 4_565
O1 Cr1 F2 179.0(5) . 4_565
F1 Cr1 O6 178.0(6) . .
O1 Cr1 O6 86.8(6) . .
F2 Cr1 O6 94.1(5) 4_565 .
F1 Cr1 O8 90.5(4) . .
O1 Cr1 O8 88.2(5) . .
F2 Cr1 O8 91.5(4) 4_565 .
O6 Cr1 O8 87.7(6) . .
F1 Cr1 O3 91.9(4) . .
O1 Cr1 O3 91.9(5) . .
F2 Cr1 O3 88.4(5) 4_565 .
O6 Cr1 O3 90.0(6) . .
O8 Cr1 O3 177.7(5) . .
F2 Cr2 O5 92.4(4) . 3_655
F2 Cr2 F1 87.6(3) . .
O5 Cr2 F1 176.4(5) 3_655 .
F2 Cr2 O4 90.5(4) . .
O5 Cr2 O4 92.6(5) 3_655 .
F1 Cr2 O4 91.0(4) . .
F2 Cr2 O2 177.2(5) . .
O5 Cr2 O2 87.4(5) 3_655 .
F1 Cr2 O2 92.4(4) . .
O4 Cr2 O2 92.2(5) . .
F2 Cr2 O7 90.7(4) . .
O5 Cr2 O7 87.4(5) 3_655 .
F1 Cr2 O7 89.1(4) . .
O4 Cr2 O7 178.8(4) . .
O2 Cr2 O7 86.5(5) . .
Cr1 F1 Cr2 121.6(4) . .
Cr1 F1 Rb1 114.2(3) . .
Cr2 F1 Rb1 111.4(3) . .
Cr2 F2 Co1 122.7(4) . 3_655
Cr2 F2 Cr1 122.7(4) . 3_655
Co1 F2 Cr1 0.00(18) 3_655 3_655
Cr2 F2 Rb1 111.7(3) . .
Co1 F2 Rb1 111.0(4) 3_655 .
Cr1 F2 Rb1 111.0(4) 3_655 .
C1 O1 Cr1 133.7(11) . .
C1 O2 Cr2 133.8(10) . .
C6 O3 Cr1 134.2(13) . .
C6 O4 Cr2 129.4(14) . .
C11 O5 Co2 129.1(15) . 4_565
C11 O5 Cr2 129.1(15) . 4_565
Co2 O5 Cr2 0.00(19) 4_565 4_565
C11 O6 Cr1 129.7(14) . .
C16 O7 Cr2 134.7(12) . .
C16 O8 Cr1 129.2(15) 4_565 .
F3 Rb2 F3 89.04(5) . 4_665
F3 Rb2 F3 165.1(4) . 2_755
F3 Rb2 F3 89.04(5) 4_665 2_755
F3 Rb2 F3 89.04(5) . 3_645
F3 Rb2 F3 165.1(4) 4_665 3_645
F3 Rb2 F3 89.04(5) 2_755 3_645
F3 Rb2 F4 135.02(16) . 4_665
F3 Rb2 F4 47.51(15) 4_665 4_665
F3 Rb2 F4 48.36(17) 2_755 4_665
F3 Rb2 F4 135.92(16) 3_645 4_665
F3 Rb2 F4 135.92(16) . 2_755
F3 Rb2 F4 135.02(16) 4_665 2_755
F3 Rb2 F4 47.51(15) 2_755 2_755
F3 Rb2 F4 48.36(17) 3_645 2_755
F4 Rb2 F4 88.42(6) 4_665 2_755
F3 Rb2 F4 48.36(17) . 3_645
F3 Rb2 F4 135.92(16) 4_665 3_645
F3 Rb2 F4 135.02(16) 2_755 3_645
F3 Rb2 F4 47.51(15) 3_645 3_645
F4 Rb2 F4 160.9(3) 4_665 3_645
F4 Rb2 F4 88.42(6) 2_755 3_645
F3 Rb2 F4 47.51(15) . .
F3 Rb2 F4 48.36(17) 4_665 .
F3 Rb2 F4 135.92(16) 2_755 .
F3 Rb2 F4 135.02(16) 3_645 .
F4 Rb2 F4 88.42(6) 4_665 .
F4 Rb2 F4 160.9(3) 2_755 .
F4 Rb2 F4 88.42(6) 3_645 .
F4 Cr3 O14 92.8(4) 3_645 .
F4 Cr3 O16 93.0(4) 3_645 .
O14 Cr3 O16 91.0(4) . .
F4 Cr3 F3 87.6(3) 3_645 .
O14 Cr3 F3 179.5(4) . .
O16 Cr3 F3 89.4(4) . .
F4 Cr3 O11 90.4(4) 3_645 .
O14 Cr3 O11 88.7(4) . .
O16 Cr3 O11 176.6(4) . .
F3 Cr3 O11 90.9(4) . .
F4 Cr3 O9 177.7(4) 3_645 .
O14 Cr3 O9 86.2(4) . .
O16 Cr3 O9 84.9(4) . .
F3 Cr3 O9 93.5(3) . .
O11 Cr3 O9 91.7(4) . .
F3 Cr4 F4 87.6(3) . .
F3 Cr4 O12 92.4(4) . .
F4 Cr4 O12 88.7(3) . .
F3 Cr4 O10 91.6(4) . .
F4 Cr4 O10 179.1(4) . .
O12 Cr4 O10 91.7(5) . .
F3 Cr4 O13 177.3(4) . .
F4 Cr4 O13 94.8(3) . .
O12 Cr4 O13 88.9(5) . .
O10 Cr4 O13 86.0(4) . .
F3 Cr4 O15 88.5(4) . .
F4 Cr4 O15 92.2(3) . .
O12 Cr4 O15 178.7(4) . .
O10 Cr4 O15 87.5(5) . .
O13 Cr4 O15 90.1(5) . .
Cr4 F3 Cr3 122.4(4) . .
Cr4 F3 Rb2 112.7(3) . .
Cr3 F3 Rb2 111.2(3) . .
Co3 F4 Cr3 0.00(17) 4_665 4_665
Co3 F4 Cr4 121.7(3) 4_665 .
Cr3 F4 Cr4 121.7(3) 4_665 .
Co3 F4 Rb2 112.2(2) 4_665 .
Cr3 F4 Rb2 112.2(2) 4_665 .
Cr4 F4 Rb2 111.1(3) . .
C21 O9 Cr3 135.1(9) . .
C21 O10 Cr4 132.2(11) . .
C26 O11 Cr3 127.6(13) . .
C26 O12 Cr4 132.5(14) . .
C31 O13 Cr4 133.0(9) 4_665 .
C31 O14 Cr3 128.9(11) . .
C36 O15 Cr4 123.0(12) . .
C36 O16 Cr3 128.2(11) 3_645 .
O1 C1 O2 124.0(15) . .
O1 C1 C2 121.1(14) . .
O2 C1 C2 114.8(13) . .
C1 C2 C3 114.4(11) . .
C1 C2 C5 112.5(11) . .
C3 C2 C5 105.8(11) . .
C1 C2 C4 110.1(10) . .
C3 C2 C4 107.5(11) . .
C5 C2 C4 106.0(10) . .
C2 C3 H3A 109.5 . .
C2 C3 H3B 109.5 . .
H3A C3 H3B 109.5 . .
C2 C3 H3C 109.5 . .
H3A C3 H3C 109.5 . .
H3B C3 H3C 109.5 . .
C2 C4 H4A 109.5 . .
C2 C4 H4B 109.5 . .
H4A C4 H4B 109.5 . .
C2 C4 H4C 109.5 . .
H4A C4 H4C 109.5 . .
H4B C4 H4C 109.5 . .
C2 C5 H5A 109.5 . .
C2 C5 H5B 109.5 . .
H5A C5 H5B 109.5 . .
C2 C5 H5C 109.5 . .
H5A C5 H5C 109.5 . .
H5B C5 H5C 109.5 . .
O4 C6 O3 125(2) . .
O4 C6 C7 123.8(18) . .
O3 C6 C7 107.3(18) . .
C6 C7 C8 111.7(15) . .
C6 C7 C10 110.1(14) . .
C8 C7 C10 111.0(14) . .
C6 C7 C9 106.2(13) . .
C8 C7 C9 109.5(14) . .
C10 C7 C9 108.2(14) . .
C7 C8 H8A 109.5 . .
C7 C8 H8B 109.5 . .
H8A C8 H8B 109.5 . .
C7 C8 H8C 109.5 . .
H8A C8 H8C 109.5 . .
H8B C8 H8C 109.5 . .
C7 C9 H9A 109.5 . .
C7 C9 H9B 109.5 . .
H9A C9 H9B 109.5 . .
C7 C9 H9C 109.5 . .
H9A C9 H9C 109.5 . .
H9B C9 H9C 109.5 . .
C7 C10 H10A 109.5 . .
C7 C10 H10B 109.5 . .
H10A C10 H10B 109.5 . .
C7 C10 H10C 109.5 . .
H10A C10 H10C 109.5 . .
H10B C10 H10C 109.5 . .
O6 C11 O5 131(2) . .
O6 C11 C12 112.5(16) . .
O5 C11 C12 115.6(17) . .
C14 C12 C15 111.6(11) . .
C14 C12 C11 107.7(12) . .
C15 C12 C11 105.9(11) . .
C14 C12 C13 114.1(11) . .
C15 C12 C13 111.6(11) . .
C11 C12 C13 105.3(11) . .
C12 C13 H13A 109.5 . .
C12 C13 H13B 109.5 . .
H13A C13 H13B 109.5 . .
C12 C13 H13C 109.5 . .
H13A C13 H13C 109.5 . .
H13B C13 H13C 109.5 . .
C12 C14 H14A 109.5 . .
C12 C14 H14B 109.5 . .
H14A C14 H14B 109.5 . .
C12 C14 H14C 109.5 . .
H14A C14 H14C 109.5 . .
H14B C14 H14C 109.5 . .
C12 C15 H15A 109.5 . .
C12 C15 H15B 109.5 . .
H15A C15 H15B 109.5 . .
C12 C15 H15C 109.5 . .
H15A C15 H15C 109.5 . .
H15B C15 H15C 109.5 . .
O7 C16 O8 127(2) . 3_655
O7 C16 C17 114.5(14) . .
O8 C16 C17 118.5(17) 3_655 .
C16 C17 C20 113.7(12) . .
C16 C17 C18 113.7(12) . .
C20 C17 C18 107.1(13) . .
C16 C17 C19 109.8(13) . .
C20 C17 C19 106.2(12) . .
C18 C17 C19 105.9(11) . .
C17 C18 H18A 109.5 . .
C17 C18 H18B 109.5 . .
H18A C18 H18B 109.5 . .
C17 C18 H18C 109.5 . .
H18A C18 H18C 109.5 . .
H18B C18 H18C 109.5 . .
C17 C19 H19A 109.5 . .
C17 C19 H19B 109.5 . .
H19A C19 H19B 109.5 . .
C17 C19 H19C 109.5 . .
H19A C19 H19C 109.5 . .
H19B C19 H19C 109.5 . .
C17 C20 H20A 109.5 . .
C17 C20 H20B 109.5 . .
H20A C20 H20B 109.5 . .
C17 C20 H20C 109.5 . .
H20A C20 H20C 109.5 . .
H20B C20 H20C 109.5 . .
O9 C21 C22 117.8(12) . .
O9 C21 O10 121.1(15) . .
C22 C21 O10 121.1(15) . .
C21 C22 C24 112.5(11) . .
C21 C22 C23 114.4(12) . .
C24 C22 C23 107.1(10) . .
C21 C22 C25 109.8(11) . .
C24 C22 C25 107.3(12) . .
C23 C22 C25 105.4(10) . .
C22 C23 H23A 109.5 . .
C22 C23 H23B 109.5 . .
H23A C23 H23B 109.5 . .
C22 C23 H23C 109.5 . .
H23A C23 H23C 109.5 . .
H23B C23 H23C 109.5 . .
C22 C24 H24A 109.5 . .
C22 C24 H24B 109.5 . .
H24A C24 H24B 109.5 . .
C22 C24 H24C 109.5 . .
H24A C24 H24C 109.5 . .
H24B C24 H24C 109.5 . .
C22 C25 H25A 109.5 . .
C22 C25 H25B 109.5 . .
H25A C25 H25B 109.5 . .
C22 C25 H25C 109.5 . .
H25A C25 H25C 109.5 . .
H25B C25 H25C 109.5 . .
O11 C26 O12 125(2) . .
O11 C26 C27 115.9(17) . .
O12 C26 C27 110.5(17) . .
C28 C27 C29 108.5(15) . .
C28 C27 C26 116.6(14) . .
C29 C27 C26 114.5(14) . .
C28 C27 C30 105.5(15) . .
C29 C27 C30 102.9(14) . .
C26 C27 C30 107.7(13) . .
C27 C28 H28A 109.5 . .
C27 C28 H28B 109.5 . .
H28A C28 H28B 109.5 . .
C27 C28 H28C 109.5 . .
H28A C28 H28C 109.5 . .
H28B C28 H28C 109.5 . .
C27 C29 H29A 109.5 . .
C27 C29 H29B 109.5 . .
H29A C29 H29B 109.5 . .
C27 C29 H29C 109.5 . .
H29A C29 H29C 109.5 . .
H29B C29 H29C 109.5 . .
C27 C30 H30A 109.5 . .
C27 C30 H30B 109.5 . .
H30A C30 H30B 109.5 . .
C27 C30 H30C 109.5 . .
H30A C30 H30C 109.5 . .
H30B C30 H30C 109.5 . .
O13 C31 O14 124.1(14) 3_645 .
O13 C31 C32 118.5(13) 3_645 .
O14 C31 C32 116.8(12) . .
C34 C32 C35 108.6(11) . .
C34 C32 C33 109.9(12) . .
C35 C32 C33 108.3(11) . .
C34 C32 C31 110.2(11) . .
C35 C32 C31 111.0(12) . .
C33 C32 C31 108.9(10) . .
C32 C33 H33A 109.5 . .
C32 C33 H33B 109.5 . .
H33A C33 H33B 109.5 . .
C32 C33 H33C 109.5 . .
H33A C33 H33C 109.5 . .
H33B C33 H33C 109.5 . .
C32 C34 H34A 109.5 . .
C32 C34 H34B 109.5 . .
H34A C34 H34B 109.5 . .
C32 C34 H34C 109.5 . .
H34A C34 H34C 109.5 . .
H34B C34 H34C 109.5 . .
C32 C35 H35A 109.5 . .
C32 C35 H35B 109.5 . .
H35A C35 H35B 109.5 . .
C32 C35 H35C 109.5 . .
H35A C35 H35C 109.5 . .
H35B C35 H35C 109.5 . .
O15 C36 O16 135.2(18) . 4_665
O15 C36 C37 118.9(15) . .
O16 C36 C37 105.9(15) 4_665 .
C40 C37 C36 107.5(12) . .
C40 C37 C38 113.0(11) . .
C36 C37 C38 106.2(11) . .
C40 C37 C39 113.2(11) . .
C36 C37 C39 106.0(11) . .
C38 C37 C39 110.4(11) . .
C37 C38 H38A 109.5 . .
C37 C38 H38B 109.5 . .
H38A C38 H38B 109.5 . .
C37 C38 H38C 109.5 . .
H38A C38 H38C 109.5 . .
H38B C38 H38C 109.5 . .
C37 C39 H39A 109.5 . .
C37 C39 H39B 109.5 . .
H39A C39 H39B 109.5 . .
C37 C39 H39C 109.5 . .
H39A C39 H39C 109.5 . .
H39B C39 H39C 109.5 . .
C37 C40 H40A 109.5 . .
C37 C40 H40B 109.5 . .
H40A C40 H40B 109.5 . .
C37 C40 H40C 109.5 . .
H40A C40 H40C 109.5 . .
H40B C40 H40C 109.5 . .

loop_
_geom_bond_atom_site_label_1
_geom_bond_atom_site_label_2
_geom_bond_distance
_geom_bond_site_symmetry_2
Rb1 F1 3.258(7) 3_655
Rb1 F1 3.258(7) .
Rb1 F1 3.258(7) 2_665
Rb1 F1 3.258(7) 4_565
Rb1 F2 3.288(7) .
Rb1 F2 3.288(7) 3_655
Rb1 F2 3.288(7) 2_665
Rb1 F2 3.288(7) 4_565
Cr1 F1 1.874(8) .
Cr1 O1 1.911(12) .
Cr1 F2 1.940(9) 4_565
Cr1 O6 1.946(11) .
Cr1 O8 1.956(12) .
Cr1 O3 1.981(13) .
Cr2 F2 1.918(9) .
Cr2 O5 1.919(12) 3_655
Cr2 F1 1.965(7) .
Cr2 O4 1.976(10) .
Cr2 O2 1.996(10) .
Cr2 O7 2.032(11) .
F2 Co1 1.940(9) 3_655
F2 Cr1 1.940(9) 3_655
O1 C1 1.19(2) .
O2 C1 1.260(19) .
O3 C6 1.37(3) .
O4 C6 1.15(3) .
O5 C11 1.24(3) .
O5 Co2 1.919(12) 4_565
O5 Cr2 1.919(12) 4_565
O6 C11 1.24(3) .
O7 C16 1.18(2) .
O8 C16 1.258(18) 4_565
Rb2 F3 3.263(7) .
Rb2 F3 3.263(7) 4_665
Rb2 F3 3.263(7) 2_755
Rb2 F3 3.263(7) 3_645
Rb2 F4 3.273(6) 4_665
Rb2 F4 3.273(6) 2_755
Rb2 F4 3.273(6) 3_645
Rb2 F4 3.274(6) .
Cr3 F4 1.911(6) 3_645
Cr3 O14 1.929(9) .
Cr3 O16 1.952(9) .
Cr3 F3 1.957(7) .
Cr3 O11 1.993(10) .
Cr3 O9 2.016(8) .
Cr4 F3 1.883(7) .
Cr4 F4 1.923(6) .
Cr4 O12 1.925(13) .
Cr4 O10 1.955(11) .
Cr4 O13 1.960(8) .
Cr4 O15 1.984(12) .
F4 Co3 1.911(6) 4_665
F4 Cr3 1.911(6) 4_665
O9 C21 1.25(2) .
O10 C21 1.335(19) .
O11 C26 1.24(2) .
O12 C26 1.27(2) .
O13 C31 1.295(18) 4_665
O14 C31 1.298(18) .
O15 C36 1.15(2) .
O16 C36 1.34(2) 3_645
C1 C2 1.48(2) .
C2 C3 1.527(16) .
C2 C5 1.549(16) .
C2 C4 1.553(16) .
C3 H3A 0.9800 .
C3 H3B 0.9800 .
C3 H3C 0.9800 .
C4 H4A 0.9800 .
C4 H4B 0.9800 .
C4 H4C 0.9800 .
C5 H5A 0.9800 .
C5 H5B 0.9800 .
C5 H5C 0.9800 .
C6 C7 1.47(3) .
C7 C8 1.48(2) .
C7 C10 1.50(2) .
C7 C9 1.53(2) .
C8 H8A 0.9800 .
C8 H8B 0.9800 .
C8 H8C 0.9800 .
C9 H9A 0.9800 .
C9 H9B 0.9800 .
C9 H9C 0.9800 .
C10 H10A 0.9800 .
C10 H10B 0.9800 .
C10 H10C 0.9800 .
C11 C12 1.62(3) .
C12 C14 1.594(19) .
C12 C15 1.614(19) .
C12 C13 1.622(19) .
C13 H13A 0.9800 .
C13 H13B 0.9800 .
C13 H13C 0.9800 .
C14 H14A 0.9800 .
C14 H14B 0.9800 .
C14 H14C 0.9800 .
C15 H15A 0.9800 .
C15 H15B 0.9800 .
C15 H15C 0.9800 .
C16 O8 1.258(18) 3_655
C16 C17 1.47(3) .
C17 C20 1.495(17) .
C17 C18 1.508(16) .
C17 C19 1.552(16) .
C18 H18A 0.9800 .
C18 H18B 0.9800 .
C18 H18C 0.9800 .
C19 H19A 0.9800 .
C19 H19B 0.9800 .
C19 H19C 0.9800 .
C20 H20A 0.9800 .
C20 H20B 0.9800 .
C20 H20C 0.9800 .
C21 C22 1.32(2) .
C22 C24 1.507(15) .
C22 C23 1.535(15) .
C22 C25 1.542(16) .
C23 H23A 0.9800 .
C23 H23B 0.9800 .
C23 H23C 0.9800 .
C24 H24A 0.9800 .
C24 H24B 0.9800 .
C24 H24C 0.9800 .
C25 H25A 0.9800 .
C25 H25B 0.9800 .
C25 H25C 0.9800 .
C26 C27 1.57(4) .
C27 C28 1.52(2) .
C27 C29 1.54(2) .
C27 C30 1.59(2) .
C28 H28A 0.9800 .
C28 H28B 0.9800 .
C28 H28C 0.9800 .
C29 H29A 0.9800 .
C29 H29B 0.9800 .
C29 H29C 0.9800 .
C30 H30A 0.9800 .
C30 H30B 0.9800 .
C30 H30C 0.9800 .
C31 O13 1.295(18) 3_645
C31 C32 1.50(2) .
C32 C34 1.454(17) .
C32 C35 1.459(17) .
C32 C33 1.462(16) .
C33 H33A 0.9800 .
C33 H33B 0.9800 .
C33 H33C 0.9800 .
C34 H34A 0.9800 .
C34 H34B 0.9800 .
C34 H34C 0.9800 .
C35 H35A 0.9800 .
C35 H35B 0.9800 .
C35 H35C 0.9800 .
C36 O16 1.34(2) 4_665
C36 C37 1.63(3) .
C37 C40 1.605(19) .
C37 C38 1.638(19) .
C37 C39 1.653(19) .
C38 H38A 0.9800 .
C38 H38B 0.9800 .
C38 H38C 0.9800 .
C39 H39A 0.9800 .
C39 H39B 0.9800 .
C39 H39C 0.9800 .
C40 H40A 0.9800 .
C40 H40B 0.9800 .
C40 H40C 0.9800 .

loop_
_geom_torsion_atom_site_label_1
_geom_torsion_atom_site_label_2
_geom_torsion_atom_site_label_3
_geom_torsion_atom_site_label_4
_geom_torsion
_geom_torsion_site_symmetry_1
_geom_torsion_site_symmetry_4
O1 Cr1 F1 Cr2 -50.2(6) . .
F2 Cr1 F1 Cr2 130.1(5) 4_565 .
O6 Cr1 F1 Cr2 -114(12) . .
O8 Cr1 F1 Cr2 -138.4(6) . .
O3 Cr1 F1 Cr2 41.8(6) . .
O1 Cr1 F1 Rb1 171.4(5) . .
F2 Cr1 F1 Rb1 -8.3(4) 4_565 .
O6 Cr1 F1 Rb1 108(12) . .
O8 Cr1 F1 Rb1 83.2(5) . .
O3 Cr1 F1 Rb1 -96.6(5) . .
F2 Cr2 F1 Cr1 -147.2(5) . .
O5 Cr2 F1 Cr1 123(7) 3_655 .
O4 Cr2 F1 Cr1 -56.7(6) . .
O2 Cr2 F1 Cr1 35.6(6) . .
O7 Cr2 F1 Cr1 122.1(6) . .
F2 Cr2 F1 Rb1 -7.7(4) . .
O5 Cr2 F1 Rb1 -98(7) 3_655 .
O4 Cr2 F1 Rb1 82.8(5) . .
O2 Cr2 F1 Rb1 175.1(5) . .
O7 Cr2 F1 Rb1 -98.5(4) . .
F1 Rb1 F1 Cr1 176.2(3) 3_655 .
F1 Rb1 F1 Cr1 -102.7(4) 2_665 .
F1 Rb1 F1 Cr1 -21.6(6) 4_565 .
F2 Rb1 F1 Cr1 148.6(5) . .
F2 Rb1 F1 Cr1 165.7(6) 3_655 .
F2 Rb1 F1 Cr1 -10.9(8) 2_665 .
F2 Rb1 F1 Cr1 6.6(4) 4_565 .
F1 Rb1 F1 Cr2 33.6(6) 3_655 .
F1 Rb1 F1 Cr2 114.7(4) 2_665 .
F1 Rb1 F1 Cr2 -164.2(3) 4_565 .
F2 Rb1 F1 Cr2 6.0(4) . .
F2 Rb1 F1 Cr2 23.1(9) 3_655 .
F2 Rb1 F1 Cr2 -153.5(6) 2_665 .
F2 Rb1 F1 Cr2 -136.0(5) 4_565 .
O5 Cr2 F2 Co1 48.6(7) 3_655 3_655
F1 Cr2 F2 Co1 -127.8(5) . 3_655
O4 Cr2 F2 Co1 141.2(5) . 3_655
O2 Cr2 F2 Co1 -37(9) . 3_655
O7 Cr2 F2 Co1 -38.7(5) . 3_655
O5 Cr2 F2 Cr1 48.6(7) 3_655 3_655
F1 Cr2 F2 Cr1 -127.8(5) . 3_655
O4 Cr2 F2 Cr1 141.2(5) . 3_655
O2 Cr2 F2 Cr1 -37(9) . 3_655
O7 Cr2 F2 Cr1 -38.7(5) . 3_655
O5 Cr2 F2 Rb1 -175.9(6) 3_655 .
F1 Cr2 F2 Rb1 7.7(5) . .
O4 Cr2 F2 Rb1 -83.3(5) . .
O2 Cr2 F2 Rb1 98(8) . .
O7 Cr2 F2 Rb1 96.7(5) . .
F1 Rb1 F2 Cr2 -147.0(5) 3_655 .
F1 Rb1 F2 Cr2 -6.2(4) . .
F1 Rb1 F2 Cr2 -161.7(6) 2_665 .
F1 Rb1 F2 Cr2 8.0(9) 4_565 .
F2 Rb1 F2 Cr2 -174.5(3) 3_655 .
F2 Rb1 F2 Cr2 103.1(4) 2_665 .
F2 Rb1 F2 Cr2 20.7(6) 4_565 .
F1 Rb1 F2 Co1 -6.2(3) 3_655 3_655
F1 Rb1 F2 Co1 134.6(5) . 3_655
F1 Rb1 F2 Co1 -20.9(8) 2_665 3_655
F1 Rb1 F2 Co1 148.7(6) 4_565 3_655
F2 Rb1 F2 Co1 -33.7(5) 3_655 3_655
F2 Rb1 F2 Co1 -116.1(3) 2_665 3_655
F2 Rb1 F2 Co1 161.4(3) 4_565 3_655
F1 Rb1 F2 Cr1 -6.2(3) 3_655 3_655
F1 Rb1 F2 Cr1 134.6(5) . 3_655
F1 Rb1 F2 Cr1 -20.9(8) 2_665 3_655
F1 Rb1 F2 Cr1 148.7(6) 4_565 3_655
F2 Rb1 F2 Cr1 -33.7(5) 3_655 3_655
F2 Rb1 F2 Cr1 -116.1(3) 2_665 3_655
F2 Rb1 F2 Cr1 161.4(3) 4_565 3_655
F1 Cr1 O1 C1 44.3(18) . .
F2 Cr1 O1 C1 63(28) 4_565 .
O6 Cr1 O1 C1 -137.6(18) . .
O8 Cr1 O1 C1 134.6(18) . .
O3 Cr1 O1 C1 -47.7(18) . .
F2 Cr2 O2 C1 -87(8) . .
O5 Cr2 O2 C1 -173.3(17) 3_655 .
F1 Cr2 O2 C1 3.1(17) . .
O4 Cr2 O2 C1 94.2(17) . .
O7 Cr2 O2 C1 -85.8(17) . .
F1 Cr1 O3 C6 -5(2) . .
O1 Cr1 O3 C6 87(2) . .
F2 Cr1 O3 C6 -92(2) 4_565 .
O6 Cr1 O3 C6 174(2) . .
O8 Cr1 O3 C6 180(100) . .
F2 Cr2 O4 C6 135(2) . .
O5 Cr2 O4 C6 -133(2) 3_655 .
F1 Cr2 O4 C6 47(2) . .
O2 Cr2 O4 C6 -45(2) . .
O7 Cr2 O4 C6 -47(21) . .
F1 Cr1 O6 C11 -124(12) . .
O1 Cr1 O6 C11 172(2) . .
F2 Cr1 O6 C11 -8(2) 4_565 .
O8 Cr1 O6 C11 -99(2) . .
O3 Cr1 O6 C11 80(2) . .
F2 Cr2 O7 C16 -7.4(15) . .
O5 Cr2 O7 C16 -99.7(16) 3_655 .
F1 Cr2 O7 C16 80.3(15) . .
O4 Cr2 O7 C16 174(100) . .
O2 Cr2 O7 C16 172.7(16) . .
F1 Cr1 O8 C16 -122.9(13) . 4_565
O1 Cr1 O8 C16 144.8(13) . 4_565
F2 Cr1 O8 C16 -36.1(13) 4_565 4_565
O6 Cr1 O8 C16 58.0(13) . 4_565
O3 Cr1 O8 C16 52(13) . 4_565
F4 Cr4 F3 Cr3 -127.6(5) . .
O12 Cr4 F3 Cr3 -39.1(5) . .
O10 Cr4 F3 Cr3 52.7(6) . .
O13 Cr4 F3 Cr3 81(10) . .
O15 Cr4 F3 Cr3 140.1(5) . .
F4 Cr4 F3 Rb2 9.3(4) . .
O12 Cr4 F3 Rb2 97.9(4) . .
O10 Cr4 F3 Rb2 -170.3(5) . .
O13 Cr4 F3 Rb2 -142(9) . .
O15 Cr4 F3 Rb2 -82.9(4) . .
F4 Cr3 F3 Cr4 144.5(5) 3_645 .
O14 Cr3 F3 Cr4 10(59) . .
O16 Cr3 F3 Cr4 -122.4(5) . .
O11 Cr3 F3 Cr4 54.1(5) . .
O9 Cr3 F3 Cr4 -37.6(6) . .
F4 Cr3 F3 Rb2 6.9(3) 3_645 .
O14 Cr3 F3 Rb2 -128(58) . .
O16 Cr3 F3 Rb2 100.0(4) . .
O11 Cr3 F3 Rb2 -83.4(4) . .
O9 Cr3 F3 Rb2 -175.1(4) . .
F3 Rb2 F3 Cr4 20.2(5) 4_665 .
F3 Rb2 F3 Cr4 102.9(4) 2_755 .
F3 Rb2 F3 Cr4 -174.5(2) 3_645 .
F4 Rb2 F3 Cr4 6.7(6) 4_665 .
F4 Rb2 F3 Cr4 -161.0(4) 2_755 .
F4 Rb2 F3 Cr4 -147.3(5) 3_645 .
F4 Rb2 F3 Cr4 -7.4(3) . .
F3 Rb2 F3 Cr3 162.07(19) 4_665 .
F3 Rb2 F3 Cr3 -115.3(3) 2_755 .
F3 Rb2 F3 Cr3 -32.7(4) 3_645 .
F4 Rb2 F3 Cr3 148.6(3) 4_665 .
F4 Rb2 F3 Cr3 -19.2(6) 2_755 .
F4 Rb2 F3 Cr3 -5.4(3) 3_645 .
F4 Rb2 F3 Cr3 134.4(4) . .
F3 Cr4 F4 Co3 -144.8(4) . 4_665
O12 Cr4 F4 Co3 122.7(5) . 4_665
O10 Cr4 F4 Co3 -124(30) . 4_665
O13 Cr4 F4 Co3 33.8(5) . 4_665
O15 Cr4 F4 Co3 -56.4(5) . 4_665
F3 Cr4 F4 Cr3 -144.8(4) . 4_665
O12 Cr4 F4 Cr3 122.7(5) . 4_665
O10 Cr4 F4 Cr3 -124(30) . 4_665
O13 Cr4 F4 Cr3 33.8(5) . 4_665
O15 Cr4 F4 Cr3 -56.4(5) . 4_665
F3 Cr4 F4 Rb2 -9.2(3) . .
O12 Cr4 F4 Rb2 -101.7(4) . .
O10 Cr4 F4 Rb2 12(30) . .
O13 Cr4 F4 Rb2 169.5(5) . .
O15 Cr4 F4 Rb2 79.2(4) . .
F3 Rb2 F4 Co3 147.2(4) . 4_665
F3 Rb2 F4 Co3 5.6(3) 4_665 4_665
F3 Rb2 F4 Co3 -12.6(6) 2_755 4_665
F3 Rb2 F4 Co3 165.6(4) 3_645 4_665
F4 Rb2 F4 Co3 -22.8(4) 4_665 4_665
F4 Rb2 F4 Co3 -103.4(3) 2_755 4_665
F4 Rb2 F4 Co3 176.04(19) 3_645 4_665
F3 Rb2 F4 Cr3 147.2(4) . 4_665
F3 Rb2 F4 Cr3 5.6(3) 4_665 4_665
F3 Rb2 F4 Cr3 -12.6(6) 2_755 4_665
F3 Rb2 F4 Cr3 165.6(4) 3_645 4_665
F4 Rb2 F4 Cr3 -22.8(4) 4_665 4_665
F4 Rb2 F4 Cr3 -103.4(3) 2_755 4_665
F4 Rb2 F4 Cr3 176.04(19) 3_645 4_665
F3 Rb2 F4 Cr4 7.2(3) . .
F3 Rb2 F4 Cr4 -134.5(4) 4_665 .
F3 Rb2 F4 Cr4 -152.6(4) 2_755 .
F3 Rb2 F4 Cr4 25.6(6) 3_645 .
F4 Rb2 F4 Cr4 -162.86(19) 4_665 .
F4 Rb2 F4 Cr4 116.6(3) 2_755 .
F4 Rb2 F4 Cr4 36.0(4) 3_645 .
F4 Cr3 O9 C21 111(10) 3_645 .
O14 Cr3 O9 C21 174.5(15) . .
O16 Cr3 O9 C21 83.2(15) . .
F3 Cr3 O9 C21 -5.8(15) . .
O11 Cr3 O9 C21 -96.8(15) . .
F3 Cr4 O10 C21 -43.9(14) . .
F4 Cr4 O10 C21 -65(31) . .
O12 Cr4 O10 C21 48.6(14) . .
O13 Cr4 O10 C21 137.5(14) . .
O15 Cr4 O10 C21 -132.3(14) . .
F4 Cr3 O11 C26 -117.4(16) 3_645 .
O14 Cr3 O11 C26 149.8(16) . .
O16 Cr3 O11 C26 65(7) . .
F3 Cr3 O11 C26 -29.8(16) . .
O9 Cr3 O11 C26 63.7(16) . .
F3 Cr4 O12 C26 -13.9(16) . .
F4 Cr4 O12 C26 73.6(16) . .
O10 Cr4 O12 C26 -105.6(16) . .
O13 Cr4 O12 C26 168.5(16) . .
O15 Cr4 O12 C26 -153(17) . .
F3 Cr4 O13 C31 160(9) . 4_665
F4 Cr4 O13 C31 9.1(18) . 4_665
O12 Cr4 O13 C31 -79.4(18) . 4_665
O10 Cr4 O13 C31 -171.2(18) . 4_665
O15 Cr4 O13 C31 101.4(18) . 4_665
F4 Cr3 O14 C31 45.7(15) 3_645 .
O16 Cr3 O14 C31 -47.4(16) . .
F3 Cr3 O14 C31 -180(100) . .
O11 Cr3 O14 C31 136.1(16) . .
O9 Cr3 O14 C31 -132.2(16) . .
F3 Cr4 O15 C36 128.8(16) . .
F4 Cr4 O15 C36 41.3(16) . .
O12 Cr4 O15 C36 -92(17) . .
O10 Cr4 O15 C36 -139.5(16) . .
O13 Cr4 O15 C36 -53.5(16) . .
F4 Cr3 O16 C36 4.4(15) 3_645 3_645
O14 Cr3 O16 C36 97.2(16) . 3_645
F3 Cr3 O16 C36 -83.2(15) . 3_645
O11 Cr3 O16 C36 -178(100) . 3_645
O9 Cr3 O16 C36 -176.7(16) . 3_645
Cr1 O1 C1 O2 -15(3) . .
Cr1 O1 C1 C2 162.6(10) . .
Cr2 O2 C1 O1 -15(3) . .
Cr2 O2 C1 C2 167.0(10) . .
O1 C1 C2 C3 8(2) . .
O2 C1 C2 C3 -173.7(14) . .
O1 C1 C2 C5 129.3(16) . .
O2 C1 C2 C5 -52.9(17) . .
O1 C1 C2 C4 -112.7(17) . .
O2 C1 C2 C4 65.1(17) . .
Cr2 O4 C6 O3 -22(4) . .
Cr2 O4 C6 C7 -177.3(12) . .
Cr1 O3 C6 O4 -6(5) . .
Cr1 O3 C6 C7 153.0(14) . .
O4 C6 C7 C8 -24(3) . .
O3 C6 C7 C8 176.2(19) . .
O4 C6 C7 C10 99(3) . .
O3 C6 C7 C10 -60(2) . .
O4 C6 C7 C9 -144(3) . .
O3 C6 C7 C9 57(2) . .
Cr1 O6 C11 O5 29(4) . .
Cr1 O6 C11 C12 -164.5(11) . .
Co2 O5 C11 O6 -1(4) 4_565 .
Cr2 O5 C11 O6 -1(4) 4_565 .
Co2 O5 C11 C12 -167.5(10) 4_565 .
Cr2 O5 C11 C12 -167.5(10) 4_565 .
O6 C11 C12 C14 174.7(17) . .
O5 C11 C12 C14 -16(2) . .
O6 C11 C12 C15 55.1(19) . .
O5 C11 C12 C15 -136.0(18) . .
O6 C11 C12 C13 -63.2(19) . .
O5 C11 C12 C13 105.7(19) . .
Cr2 O7 C16 O8 28(3) . 3_655
Cr2 O7 C16 C17 -159.9(9) . .
O7 C16 C17 C20 -172.2(13) . .
O8 C16 C17 C20 0.3(18) 3_655 .
O7 C16 C17 C18 64.9(17) . .
O8 C16 C17 C18 -122.5(14) 3_655 .
O7 C16 C17 C19 -53.5(16) . .
O8 C16 C17 C19 119.0(14) 3_655 .
Cr3 O9 C21 C22 -158.7(10) . .
Cr3 O9 C21 O10 19(2) . .
Cr4 O10 C21 O9 13(2) . .
Cr4 O10 C21 C22 -169.8(10) . .
O9 C21 C22 C24 -126.4(15) . .
O10 C21 C22 C24 55.9(17) . .
O9 C21 C22 C23 -3.9(18) . .
O10 C21 C22 C23 178.4(13) . .
O9 C21 C22 C25 114.3(15) . .
O10 C21 C22 C25 -63.4(17) . .
Cr3 O11 C26 O12 -12(3) . .
Cr3 O11 C26 C27 -157.5(9) . .
Cr4 O12 C26 O11 43(3) . .
Cr4 O12 C26 C27 -170.4(9) . .
O11 C26 C27 C28 -32(2) . .
O12 C26 C27 C28 177.7(16) . .
O11 C26 C27 C29 -160.3(17) . .
O12 C26 C27 C29 49.6(19) . .
O11 C26 C27 C30 86.0(18) . .
O12 C26 C27 C30 -64.1(18) . .
Cr3 O14 C31 O13 -14(3) . 3_645
Cr3 O14 C31 C32 156.3(11) . .
O13 C31 C32 C34 -128.7(18) 3_645 .
O14 C31 C32 C34 60.0(19) . .
O13 C31 C32 C35 111.0(18) 3_645 .
O14 C31 C32 C35 -60(2) . .
O13 C31 C32 C33 -8(2) 3_645 .
O14 C31 C32 C33 -179.5(17) . .
Cr4 O15 C36 O16 -7(4) . 4_665
Cr4 O15 C36 C37 176.6(9) . .
O15 C36 C37 C40 -15(2) . .
O16 C36 C37 C40 167.8(14) 4_665 .
O15 C36 C37 C38 -136.1(19) . .
O16 C36 C37 C38 46.6(16) 4_665 .
O15 C36 C37 C39 106(2) . .
O16 C36 C37 C39 -70.8(15) 4_665 .
